data_2311779
loop_
_publ_author_name
'Fulle, Kyle'
'Sanjeewa, Liurukara D.'
'McMillen, Colin D.'
'Kolis, Joseph W.'

_publ_section_title
;
 Crystal chemistry and the role of ionic radius in rare earth
 tetrasilicates:
 Ba<sub>2</sub>RE<sub>2</sub>Si<sub>4</sub>O<sub>12</sub>F<sub>2</sub> (RE
 = Er<sup>3+</sup>-Lu<sup>3+</sup>) and
 Ba<sub>2</sub>RE<sub>2</sub>Si<sub>4</sub>O<sub>13</sub> (RE =
 La<sup>3+</sup>-Ho<sup>3+</sup>).
;
_journal_issue 'Pt 5'
_journal_name_full 'Acta crystallographica Section B, Structural science, crystal engineering and materials'
_journal_page_first 907
_journal_page_last 915
_journal_paper_doi 10.1107/S2052520617009544
_journal_volume 73
_journal_year 2017
_chemical_formula_sum 'Ba2 O13 Si4 Sm2'
_chemical_formula_weight 895.74
_space_group_crystal_system monoclinic
_space_group_IT_number 15
_space_group_name_Hall '-C 2yc'
_space_group_name_H-M_alt 'C 1 2/c 1'
_atom_sites_solution_primary direct
_atom_sites_solution_secondary difmap
_audit_creation_method SHELXL-2014/7
_cell_angle_alpha 90
_cell_angle_beta 104.148(18)
_cell_angle_gamma 90
_cell_formula_units_Z 4
_cell_length_a 12.9961(9)
_cell_length_b 5.2355(7)
_cell_length_c 17.626(3)
_cell_measurement_reflns_used 3082
_cell_measurement_temperature 298(2)
_cell_measurement_theta_max 26.7334
_cell_measurement_theta_min 3.1607
_cell_volume 1162.9(3)
_computing_cell_refinement 'CrystalClear (Rigaku/MSC, 2008)'
_computing_data_collection 'CrystalClear (Rigaku/MSC, 2008)'
_computing_data_reduction 'CrystalClear (Rigaku/MSC, 2008)'
_computing_molecular_graphics 'DIAMOND (Bradenburg, 1999)'
_computing_publication_material 'SHELXL-2014/7 (Sheldrick, 2014)'
_computing_structure_refinement 'SHELXL-2014/7 (Sheldrick, 2014)'
_computing_structure_solution 'SHELXL-2014/7 (Sheldrick, 2014)'
_diffrn_ambient_temperature 298(2)
_diffrn_detector_area_resol_mean 14.6199
_diffrn_measured_fraction_theta_full 0.996
_diffrn_measured_fraction_theta_max 0.972
_diffrn_measurement_device_type 'Rigaku AFC8S'
_diffrn_measurement_method '\w scans'
_diffrn_radiation_type MoK\a
_diffrn_radiation_wavelength 0.71073
_diffrn_reflns_av_R_equivalents 0.0836
_diffrn_reflns_av_unetI/netI 0.0561
_diffrn_reflns_Laue_measured_fraction_full 0.996
_diffrn_reflns_Laue_measured_fraction_max 0.972
_diffrn_reflns_limit_h_max 16
_diffrn_reflns_limit_h_min -16
_diffrn_reflns_limit_k_max 6
_diffrn_reflns_limit_k_min -6
_diffrn_reflns_limit_l_max 21
_diffrn_reflns_limit_l_min -21
_diffrn_reflns_number 4506
_diffrn_reflns_point_group_measured_fraction_full 0.996
_diffrn_reflns_point_group_measured_fraction_max 0.972
_diffrn_reflns_theta_full 25.242
_diffrn_reflns_theta_max 26.500
_diffrn_reflns_theta_min 3.233
_diffrn_source 'fine-focus sealed tube'
_exptl_absorpt_coefficient_mu 17.117
_exptl_absorpt_correction_T_max 1.0000
_exptl_absorpt_correction_T_min 0.4490
_exptl_absorpt_correction_type multi-scan
_exptl_absorpt_process_details 'REQAB, CrystalClear'
_exptl_crystal_colour yellow
_exptl_crystal_density_diffrn 5.116
_exptl_crystal_description block
_exptl_crystal_F_000 1584
_exptl_crystal_size_max 0.220
_exptl_crystal_size_mid 0.150
_exptl_crystal_size_min 0.150
_refine_diff_density_max 2.128
_refine_diff_density_min -3.883
_refine_diff_density_rms 0.594
_refine_ls_extinction_coef 0.0062(4)
_refine_ls_extinction_expression Fc^*^=kFc[1+0.001xFc^2^\l^3^/sin(2\q)]^-1/4^
_refine_ls_extinction_method 'SHELXL-2014/7 (Sheldrick 2014'
_refine_ls_goodness_of_fit_ref 1.177
_refine_ls_hydrogen_treatment undef
_refine_ls_matrix_type full
_refine_ls_number_parameters 97
_refine_ls_number_reflns 1174
_refine_ls_number_restraints 0
_refine_ls_restrained_S_all 1.177
_refine_ls_R_factor_all 0.0509
_refine_ls_R_factor_gt 0.0490
_refine_ls_shift/su_max 0.000
_refine_ls_shift/su_mean 0.000
_refine_ls_structure_factor_coef Fsqd
_refine_ls_weighting_details 'w=1/[\s^2^(Fo^2^)+(0.0790P)^2^+31.2028P] where P=(Fo^2^+2Fc^2^)/3'
_refine_ls_weighting_scheme calc
_refine_ls_wR_factor_gt 0.1447
_refine_ls_wR_factor_ref 0.1464
_reflns_Friedel_coverage 0.000
_reflns_number_gt 1129
_reflns_number_total 1174
_reflns_threshold_expression 'I > 2\s(I)'
_cod_data_source_file rm5005sup1.cif
_cod_data_source_block Sm
_cod_original_sg_symbol_H-M 'C 2/c'
_cod_database_code 2311779
_shelx_shelxl_version_number 2014/7
_shelx_space_group_comment
;
The symmetry employed for this shelxl refinement is uniquely defined
by the following loop, which should always be used as a source of
symmetry information in preference to the above space-group names.
They are only intended as comments.
;
_shelx_estimated_absorpt_t_min 0.117
_shelx_estimated_absorpt_t_max 0.183

loop_
_space_group_symop_operation_xyz
'x, y, z'
'-x, y, -z+1/2'
'x+1/2, y+1/2, z'
'-x+1/2, y+1/2, -z+1/2'
'-x, -y, -z'
'x, -y, z-1/2'
'-x+1/2, -y+1/2, -z'
'x+1/2, -y+1/2, z-1/2'

loop_
_atom_site_label
_atom_site_type_symbol
_atom_site_fract_x
_atom_site_fract_y
_atom_site_fract_z
_atom_site_U_iso_or_equiv
_atom_site_adp_type
_atom_site_occupancy
_atom_site_site_symmetry_order
_atom_site_calc_flag
_atom_site_refinement_flags_posn
_atom_site_refinement_flags_adp
_atom_site_refinement_flags_occupancy
Sm1 Sm 0.88505(4) 0.00895(8) 0.41518(3) 0.0080(3) Uani 1 1 d . . .
Ba1 Ba 0.66214(5) 0.49513(8) 0.33290(4) 0.0103(3) Uani 1 1 d . . .
Si1 Si 0.8820(2) -0.4667(5) 0.54470(16) 0.0081(6) Uani 1 1 d . . .
Si2 Si 1.0627(2) -0.5441(5) 0.68454(16) 0.0088(6) Uani 1 1 d . . .
O1 O 0.9819(4) -0.6424(11) 0.5998(3) 0.0109(12) Uani 1 1 d . . .
O2 O 0.7949(5) -0.4620(12) 0.5968(4) 0.0103(13) Uani 1 1 d . . .
O3 O 0.9290(4) -0.1748(11) 0.5388(3) 0.0100(12) Uani 1 1 d . . .
O4 O 0.8430(5) -0.5948(12) 0.4600(3) 0.0124(13) Uani 1 1 d . . .
O5 O 0.5000 0.1478(16) 0.2500 0.0106(16) Uani 1 2 d S T P
O6 O 0.9196(5) 0.2427(12) 0.3098(3) 0.0147(13) Uani 1 1 d . . .
O7 O 0.8354(5) -0.2760(12) 0.3060(3) 0.0123(12) Uani 1 1 d . . .

loop_
_atom_site_aniso_label
_atom_site_aniso_U_11
_atom_site_aniso_U_22
_atom_site_aniso_U_33
_atom_site_aniso_U_23
_atom_site_aniso_U_13
_atom_site_aniso_U_12
Sm1 0.0058(5) 0.0109(5) 0.0080(5) -0.00011(13) 0.0030(3) -0.00020(12)
Ba1 0.0090(5) 0.0120(5) 0.0104(5) -0.00090(15) 0.0035(3) -0.00173(14)
Si1 0.0068(11) 0.0109(11) 0.0077(14) -0.0010(8) 0.0036(9) -0.0014(8)
Si2 0.0073(12) 0.0123(11) 0.0072(12) -0.0004(9) 0.0024(9) 0.0002(9)
O1 0.010(3) 0.011(3) 0.014(3) -0.002(2) 0.006(2) -0.001(2)
O2 0.008(3) 0.017(3) 0.007(3) -0.001(2) 0.004(2) -0.001(2)
O3 0.012(3) 0.013(3) 0.004(3) 0.001(2) -0.001(2) 0.000(2)
O4 0.015(3) 0.014(3) 0.009(3) -0.005(2) 0.005(2) 0.001(2)
O5 0.014(4) 0.012(4) 0.007(4) 0.000 0.006(3) 0.000
O6 0.021(3) 0.014(3) 0.011(3) 0.002(2) 0.009(3) -0.006(2)
O7 0.008(3) 0.016(3) 0.014(3) 0.003(2) 0.005(2) 0.002(2)

loop_
_atom_type_symbol
_atom_type_description
_atom_type_scat_dispersion_real
_atom_type_scat_dispersion_imag
_atom_type_scat_source
O O 0.0106 0.0060 'International Tables Vol C Tables 4.2.6.8 and 6.1.1.4'
Si Si 0.0817 0.0704 'International Tables Vol C Tables 4.2.6.8 and 6.1.1.4'
Ba Ba -0.3244 2.2819 'International Tables Vol C Tables 4.2.6.8 and 6.1.1.4'
Sm Sm -0.1638 3.4418 'International Tables Vol C Tables 4.2.6.8 and 6.1.1.4'

loop_
_geom_angle_atom_site_label_1
_geom_angle_atom_site_label_2
_geom_angle_atom_site_label_3
_geom_angle
_geom_angle_site_symmetry_1
_geom_angle_site_symmetry_3
O2 Sm1 O3 93.1(2) 7_646 .
O2 Sm1 O4 79.0(2) 7_646 1_565
O3 Sm1 O4 94.3(2) . 1_565
O2 Sm1 O6 111.5(2) 7_646 .
O3 Sm1 O6 154.7(2) . .
O4 Sm1 O6 84.8(2) 1_565 .
O2 Sm1 O7 78.0(2) 7_646 .
O3 Sm1 O7 116.9(2) . .
O4 Sm1 O7 141.9(2) 1_565 .
O6 Sm1 O7 75.9(2) . .
O2 Sm1 O3 160.1(2) 7_646 5_756
O3 Sm1 O3 81.0(2) . 5_756
O4 Sm1 O3 82.5(2) 1_565 5_756
O6 Sm1 O3 73.78(19) . 5_756
O7 Sm1 O3 121.61(19) . 5_756
O2 Sm1 O1 125.9(2) 7_646 5_746
O3 Sm1 O1 77.03(19) . 5_746
O4 Sm1 O1 153.43(19) 1_565 5_746
O6 Sm1 O1 92.5(2) . 5_746
O7 Sm1 O1 61.39(18) . 5_746
O3 Sm1 O1 71.41(19) 5_756 5_746
O2 Sm1 Si2 102.52(17) 7_646 5_746
O3 Sm1 Si2 99.52(15) . 5_746
O4 Sm1 Si2 165.96(16) 1_565 5_746
O6 Sm1 Si2 81.61(16) . 5_746
O7 Sm1 Si2 29.41(14) . 5_746
O3 Sm1 Si2 97.17(14) 5_756 5_746
O1 Sm1 Si2 32.03(13) 5_746 5_746
O2 Sm1 Si1 78.76(18) 7_646 .
O3 Sm1 Si1 26.25(15) . .
O4 Sm1 Si1 112.58(16) 1_565 .
O6 Sm1 Si1 161.66(16) . .
O7 Sm1 Si1 92.19(15) . .
O3 Sm1 Si1 101.88(14) 5_756 .
O1 Sm1 Si1 69.40(13) 5_746 .
Si2 Sm1 Si1 81.29(7) 5_746 .
O2 Sm1 Si2 111.07(17) 7_646 5_756
O3 Sm1 Si2 141.07(15) . 5_756
O4 Sm1 Si2 62.81(16) 1_565 5_756
O6 Sm1 Si2 23.20(15) . 5_756
O7 Sm1 Si2 98.28(15) . 5_756
O3 Sm1 Si2 65.85(13) 5_756 5_756
O1 Sm1 Si2 108.86(14) 5_746 5_756
Si2 Sm1 Si2 104.16(8) 5_746 5_756
Si1 Sm1 Si2 166.87(7) . 5_756
O2 Sm1 Sm1 132.49(17) 7_646 5_756
O3 Sm1 Sm1 42.38(14) . 5_756
O4 Sm1 Sm1 87.62(15) 1_565 5_756
O6 Sm1 Sm1 112.37(15) . 5_756
O7 Sm1 Sm1 130.04(14) . 5_756
O3 Sm1 Sm1 38.62(12) 5_756 5_756
O1 Sm1 Sm1 68.94(12) 5_746 5_756
Si2 Sm1 Sm1 100.94(5) 5_746 5_756
Si1 Sm1 Sm1 64.77(5) . 5_756
Si2 Sm1 Sm1 102.26(5) 5_756 5_756
O2 Sm1 Ba1 52.11(17) 7_646 .
O3 Sm1 Ba1 127.97(14) . .
O4 Sm1 Ba1 47.50(15) 1_565 .
O6 Sm1 Ba1 68.40(16) . .
O7 Sm1 Ba1 94.52(14) . .
O3 Sm1 Ba1 117.90(13) 5_756 .
O1 Sm1 Ba1 153.02(13) 5_746 .
Si2 Sm1 Ba1 122.70(5) 5_746 .
Si1 Sm1 Ba1 127.36(5) . .
Si2 Sm1 Ba1 59.88(4) 5_756 .
Sm1 Sm1 Ba1 135.08(2) 5_756 .
O7 Ba1 O2 66.11(19) 1_565 7_656
O7 Ba1 O6 77.63(18) 1_565 4_655
O2 Ba1 O6 89.07(19) 7_656 4_655
O7 Ba1 O7 83.37(13) 1_565 4_655
O2 Ba1 O7 142.54(19) 7_656 4_655
O6 Ba1 O7 62.47(17) 4_655 4_655
O7 Ba1 O4 69.44(18) 1_565 1_565
O2 Ba1 O4 75.80(19) 7_656 1_565
O6 Ba1 O4 146.99(18) 4_655 1_565
O7 Ba1 O4 114.39(17) 4_655 1_565
O7 Ba1 O5 136.69(13) 1_565 .
O2 Ba1 O5 146.40(18) 7_656 .
O6 Ba1 O5 76.56(17) 4_655 .
O7 Ba1 O5 53.86(12) 4_655 .
O4 Ba1 O5 130.48(18) 1_565 .
O7 Ba1 O3 120.17(17) 1_565 7_656
O2 Ba1 O3 56.23(18) 7_656 7_656
O6 Ba1 O3 113.93(16) 4_655 7_656
O7 Ba1 O3 155.76(16) 4_655 7_656
O4 Ba1 O3 81.93(16) 1_565 7_656
O5 Ba1 O3 102.00(12) . 7_656
O7 Ba1 O2 113.61(18) 1_565 7_646
O2 Ba1 O2 129.6(2) 7_656 7_646
O6 Ba1 O2 141.33(18) 4_655 7_646
O7 Ba1 O2 81.54(18) 4_655 7_646
O4 Ba1 O2 59.84(18) 1_565 7_646
O5 Ba1 O2 70.64(18) . 7_646
O3 Ba1 O2 92.79(17) 7_656 7_646
O7 Ba1 O1 162.10(17) 1_565 7_646
O2 Ba1 O1 116.06(18) 7_656 7_646
O6 Ba1 O1 119.54(17) 4_655 7_646
O7 Ba1 O1 99.74(16) 4_655 7_646
O4 Ba1 O1 93.47(17) 1_565 7_646
O5 Ba1 O1 51.62(12) . 7_646
O3 Ba1 O1 59.88(16) 7_656 7_646
O2 Ba1 O1 50.24(17) 7_646 7_646
O7 Ba1 Si1 93.81(14) 1_565 7_656
O2 Ba1 Si1 27.88(15) 7_656 7_656
O6 Ba1 Si1 98.48(13) 4_655 7_656
O7 Ba1 Si1 160.93(13) 4_655 7_656
O4 Ba1 Si1 81.80(13) 1_565 7_656
O5 Ba1 Si1 123.95(9) . 7_656
O3 Ba1 Si1 29.01(12) 7_656 7_656
O2 Ba1 Si1 116.56(14) 7_646 7_656
O1 Ba1 Si1 88.74(12) 7_646 7_656
O7 Ba1 Si2 109.76(14) 1_565 8_445
O2 Ba1 Si2 158.67(15) 7_656 8_445
O6 Ba1 Si2 69.74(13) 4_655 8_445
O7 Ba1 Si2 26.40(12) 4_655 8_445
O4 Ba1 Si2 123.53(13) 1_565 8_445
O5 Ba1 Si2 27.77(6) . 8_445
O3 Ba1 Si2 129.68(12) 7_656 8_445
O2 Ba1 Si2 71.69(14) 7_646 8_445
O1 Ba1 Si2 74.69(12) 7_646 8_445
Si1 Ba1 Si2 149.78(7) 7_656 8_445
O7 Ba1 Si1 134.62(13) 1_565 7_646
O2 Ba1 Si1 117.08(15) 7_656 7_646
O6 Ba1 Si1 143.59(14) 4_655 7_646
O7 Ba1 Si1 99.67(13) 4_655 7_646
O4 Ba1 Si1 68.24(14) 1_565 7_646
O5 Ba1 Si1 67.71(10) . 7_646
O3 Ba1 Si1 68.72(12) 7_656 7_646
O2 Ba1 Si1 26.26(14) 7_646 7_646
O1 Ba1 Si1 27.55(11) 7_646 7_646
Si1 Ba1 Si1 95.72(7) 7_656 7_646
Si2 Ba1 Si1 81.27(6) 8_445 7_646
O4 Si1 O2 115.3(4) . .
O4 Si1 O3 111.4(3) . .
O2 Si1 O3 109.9(3) . .
O4 Si1 O1 109.4(3) . .
O2 Si1 O1 103.1(3) . .
O3 Si1 O1 107.1(3) . .
O4 Si1 Sm1 74.5(2) . .
O2 Si1 Sm1 119.7(3) . .
O3 Si1 Sm1 38.3(2) . .
O1 Si1 Sm1 130.8(2) . .
O4 Si1 Ba1 145.8(3) . 7_656
O2 Si1 Ba1 52.0(2) . 7_656
O3 Si1 Ba1 59.7(2) . 7_656
O1 Si1 Ba1 104.7(2) . 7_656
Sm1 Si1 Ba1 85.74(6) . 7_656
O4 Si1 Ba1 100.1(3) . 7_646
O2 Si1 Ba1 56.2(2) . 7_646
O3 Si1 Ba1 148.4(2) . 7_646
O1 Si1 Ba1 57.1(2) . 7_646
Sm1 Si1 Ba1 171.34(10) . 7_646
Ba1 Si1 Ba1 95.72(7) 7_656 7_646
O6 Si2 O7 118.2(3) 5_756 5_746
O6 Si2 O5 111.6(4) 5_756 7_646
O7 Si2 O5 105.7(3) 5_746 7_646
O6 Si2 O1 114.0(3) 5_756 .
O7 Si2 O1 103.5(3) 5_746 .
O5 Si2 O1 102.2(3) 7_646 .
O6 Si2 Sm1 138.3(3) 5_756 5_746
O7 Si2 Sm1 47.3(2) 5_746 5_746
O5 Si2 Sm1 110.0(3) 7_646 5_746
O1 Si2 Sm1 56.3(2) . 5_746
O6 Si2 Sm1 35.6(2) 5_756 5_756
O7 Si2 Sm1 105.6(2) 5_746 5_756
O5 Si2 Sm1 144.0(3) 7_646 5_756
O1 Si2 Sm1 87.4(2) . 5_756
Sm1 Si2 Sm1 104.16(8) 5_746 5_756
O6 Si2 Ba1 126.6(3) 5_756 8_546
O7 Si2 Ba1 52.0(2) 5_746 8_546
O5 Si2 Ba1 54.42(18) 7_646 8_546
O1 Si2 Ba1 119.3(2) . 8_546
Sm1 Si2 Ba1 78.92(6) 5_746 8_546
Sm1 Si2 Ba1 146.80(8) 5_756 8_546
O6 Si2 Ba1 78.9(2) 5_756 5_756
O7 Si2 Ba1 41.6(2) 5_746 5_756
O5 Si2 Ba1 137.34(14) 7_646 5_756
O1 Si2 Ba1 110.8(2) . 5_756
Sm1 Si2 Ba1 70.27(5) 5_746 5_756
Sm1 Si2 Ba1 65.49(5) 5_756 5_756
Ba1 Si2 Ba1 85.47(6) 8_546 5_756
O6 Si2 Ba1 137.2(3) 5_756 7_646
O7 Si2 Ba1 104.4(2) 5_746 7_646
O5 Si2 Ba1 48.58(18) 7_646 7_646
O1 Si2 Ba1 54.8(2) . 7_646
Sm1 Si2 Ba1 74.73(6) 5_746 7_646
Sm1 Si2 Ba1 136.15(8) 5_756 7_646
Ba1 Si2 Ba1 76.92(6) 8_546 7_646
Ba1 Si2 Ba1 143.20(8) 5_756 7_646
Si2 O1 Si1 124.6(4) . .
Si2 O1 Sm1 91.7(2) . 5_746
Si1 O1 Sm1 140.2(3) . 5_746
Si2 O1 Ba1 98.5(3) . 7_646
Si1 O1 Ba1 95.4(2) . 7_646
Sm1 O1 Ba1 94.45(18) 5_746 7_646
Si1 O2 Sm1 141.0(4) . 7_646
Si1 O2 Ba1 100.1(3) . 7_656
Sm1 O2 Ba1 103.1(2) 7_646 7_656
Si1 O2 Ba1 97.6(3) . 7_646
Sm1 O2 Ba1 91.2(2) 7_646 7_646
Ba1 O2 Ba1 129.6(2) 7_656 7_646
Si1 O3 Sm1 115.5(3) . .
Si1 O3 Sm1 129.7(3) . 5_756
Sm1 O3 Sm1 99.0(2) . 5_756
Si1 O3 Ba1 91.3(2) . 7_656
Sm1 O3 Ba1 122.3(2) . 7_656
Sm1 O3 Ba1 100.23(18) 5_756 7_656
Si1 O4 Sm1 129.8(3) . 1_545
Si1 O4 Ba1 132.3(3) . 1_545
Sm1 O4 Ba1 95.57(19) 1_545 1_545
Si2 O5 Si2 141.8(6) 8_445 7_646
Si2 O5 Ba1 105.98(16) 8_445 2_655
Si2 O5 Ba1 97.82(16) 7_646 2_655
Si2 O5 Ba1 97.82(16) 8_445 .
Si2 O5 Ba1 105.98(16) 7_646 .
Ba1 O5 Ba1 102.2(3) 2_655 .
Si2 O6 Sm1 121.2(3) 5_756 .
Si2 O6 Ba1 122.1(3) 5_756 4_645
Sm1 O6 Ba1 111.3(2) . 4_645
Si2 O7 Sm1 103.3(3) 5_746 .
Si2 O7 Ba1 115.2(3) 5_746 1_545
Sm1 O7 Ba1 102.0(2) . 1_545
Si2 O7 Ba1 101.6(3) 5_746 4_645
Sm1 O7 Ba1 108.9(2) . 4_645
Ba1 O7 Ba1 124.1(2) 1_545 4_645

loop_
_geom_bond_atom_site_label_1
_geom_bond_atom_site_label_2
_geom_bond_distance
_geom_bond_site_symmetry_2
Sm1 O2 2.309(7) 7_646
Sm1 O3 2.323(5) .
Sm1 O4 2.332(6) 1_565
Sm1 O6 2.357(6) .
Sm1 O7 2.395(6) .
Sm1 O3 2.508(6) 5_756
Sm1 O1 2.639(6) 5_746
Sm1 Si2 3.171(3) 5_746
Sm1 Si1 3.385(3) .
Sm1 Si2 3.462(3) 5_756
Sm1 Sm1 3.6755(13) 5_756
Sm1 Ba1 3.8627(9) .
Ba1 O7 2.693(6) 1_565
Ba1 O2 2.736(7) 7_656
Ba1 O6 2.799(6) 4_655
Ba1 O7 2.837(6) 4_655
Ba1 O4 2.861(6) 1_565
Ba1 O5 2.894(5) .
Ba1 O3 2.951(6) 7_656
Ba1 O2 3.049(7) 7_646
Ba1 O1 3.068(6) 7_646
Ba1 Si1 3.418(3) 7_656
Ba1 Si2 3.526(3) 8_445
Ba1 Si1 3.639(3) 7_646
Si1 O4 1.602(6) .
Si1 O2 1.624(7) .
Si1 O3 1.658(6) .
Si1 O1 1.691(6) .
Si1 Ba1 3.418(3) 7_656
Si1 Ba1 3.639(3) 7_646
Si2 O6 1.594(7) 5_756
Si2 O7 1.600(6) 5_746
Si2 O5 1.658(4) 7_646
Si2 O1 1.683(6) .
Si2 Sm1 3.171(3) 5_746
Si2 Sm1 3.462(3) 5_756
Si2 Ba1 3.526(3) 8_546
Si2 Ba1 3.672(3) 5_756
Si2 Ba1 3.711(3) 7_646
O1 Sm1 2.639(6) 5_746
O1 Ba1 3.068(6) 7_646
O2 Sm1 2.309(7) 7_646
O2 Ba1 2.736(7) 7_656
O2 Ba1 3.049(7) 7_646
O3 Sm1 2.508(6) 5_756
O3 Ba1 2.951(6) 7_656
O4 Sm1 2.332(6) 1_545
O4 Ba1 2.861(6) 1_545
O5 Si2 1.658(4) 8_445
O5 Si2 1.658(4) 7_646
O5 Ba1 2.894(5) 2_655
O6 Si2 1.594(7) 5_756
O6 Ba1 2.799(6) 4_645
O7 Si2 1.600(6) 5_746
O7 Ba1 2.693(6) 1_545
O7 Ba1 2.837(6) 4_645
